data_7033778
loop_
_publ_author_name
'Bindewald, Elvira'
'Lorenz, Roxana'
'H\"ubner, Olaf'
'Brox, Dominik'
'Herten, Dirk-Peter'
'Kaifer, Elisabeth'
'Himmel, Hans-J\"org'

_publ_section_title
;
 Tetraguanidino-functionalized phenazine and fluorene dyes: synthesis,
 optical properties and metal coordination.
;
_journal_issue 7
_journal_name_full 'Dalton transactions (Cambridge, England : 2003)'
_journal_page_first 3467
_journal_page_last 3485
_journal_paper_doi 10.1039/c4dt03572k
_journal_volume 44
_journal_year 2015
_chemical_formula_moiety 'C22 H30 N8, 2(H2 O)'
_chemical_formula_sum 'C22 H34 N8 O2'
_chemical_formula_weight 442.57
_chemical_name_systematic
;                                                                              
 ?                                                                             
;
_space_group_IT_number 13
_symmetry_cell_setting monoclinic
_symmetry_space_group_name_Hall '-P 2yc'
_symmetry_space_group_name_H-M 'P 1 2/c 1'
_atom_sites_solution_hydrogens geom
_atom_sites_solution_primary direct
_atom_sites_solution_secondary difmap
_audit_creation_method SHELXL-97
_audit_update_record
;
2014-07-28 deposited with the CCDC.
2014-12-09 downloaded from the CCDC.
;
_cell_angle_alpha 90.00
_cell_angle_beta 94.82(3)
_cell_angle_gamma 90.00
_cell_formula_units_Z 4
_cell_length_a 15.900(3)
_cell_length_b 9.2100(18)
_cell_length_c 16.379(3)
_cell_measurement_temperature 100
_cell_measurement_theta_max 30.04
_cell_measurement_theta_min 2.21
_cell_volume 2390.0(8)
_computing_cell_refinement 'DENZO/SKALEPACK (Bruker AXS, 1997-2009)'
_computing_data_collection 'COLLECT (Bruker AXS, 1997-2009)'
_computing_data_reduction 'DENZO/SKALEPACK (Bruker AXS, 1997-2009)'
_computing_molecular_graphics 'XPMA (Zsolnai, Huttner, 1994)'
_computing_publication_material 'SHELXL-97 (Sheldrick, 1997)'
_computing_structure_refinement 'SHELXL-97 (Sheldrick, 1997)'
_computing_structure_solution 'SHELXS-97 (Sheldrick, 1997)'
_diffrn_ambient_temperature 100
_diffrn_measured_fraction_theta_full 0.992
_diffrn_measured_fraction_theta_max 0.992
_diffrn_measurement_device_type 'NONIUS KAPPA CCD'
_diffrn_measurement_method 'O-Scan    '
_diffrn_radiation_monochromator graphite
_diffrn_radiation_source 'fine-focus sealed tube'
_diffrn_radiation_type MoK\a
_diffrn_radiation_wavelength 0.71073
_diffrn_reflns_av_R_equivalents 0.0323
_diffrn_reflns_av_sigmaI/netI 0.0403
_diffrn_reflns_limit_h_max 22
_diffrn_reflns_limit_h_min -22
_diffrn_reflns_limit_k_max 12
_diffrn_reflns_limit_k_min -12
_diffrn_reflns_limit_l_max 22
_diffrn_reflns_limit_l_min -22
_diffrn_reflns_number 13359
_diffrn_reflns_theta_full 30.04
_diffrn_reflns_theta_max 30.04
_diffrn_reflns_theta_min 2.21
_exptl_absorpt_coefficient_mu 0.083
_exptl_absorpt_correction_type none
_exptl_crystal_colour orange
_exptl_crystal_density_diffrn 1.230
_exptl_crystal_density_method 'not measured'
_exptl_crystal_description cubic
_exptl_crystal_F_000 952
_exptl_crystal_size_max 0.50
_exptl_crystal_size_mid 0.50
_exptl_crystal_size_min 0.45
_refine_diff_density_max 0.691
_refine_diff_density_min -0.361
_refine_diff_density_rms 0.083
_refine_ls_extinction_method none
_refine_ls_goodness_of_fit_ref 1.095
_refine_ls_hydrogen_treatment mixed
_refine_ls_matrix_type full
_refine_ls_number_parameters 309
_refine_ls_number_reflns 6949
_refine_ls_number_restraints 6
_refine_ls_restrained_S_all 1.095
_refine_ls_R_factor_all 0.1055
_refine_ls_R_factor_gt 0.0910
_refine_ls_shift/su_max 0.000
_refine_ls_shift/su_mean 0.000
_refine_ls_structure_factor_coef Fsqd
_refine_ls_weighting_details 'calc w=1/[\s^2^(Fo^2^)+(0.0367P)^2^+10.8827P] where P=(Fo^2^+2Fc^2^)/3'
_refine_ls_weighting_scheme calc
_refine_ls_wR_factor_gt 0.2642
_refine_ls_wR_factor_ref 0.2687
_reflns_number_gt 5562
_reflns_number_total 6949
_reflns_threshold_expression >2sigma(I)
_cod_data_source_file c4dt03572k2.cif
_cod_data_source_block rl21
_cod_depositor_comments 'Adding full bibliography for 7033775--7033781.cif.'
_cod_original_sg_symbol_H-M P2/c
_cod_database_code 7033778

loop_
_symmetry_equiv_pos_as_xyz
'x, y, z'
'-x, y, -z+1/2'
'-x, -y, -z'
'x, -y, z-1/2'

loop_
_atom_site_label
_atom_site_type_symbol
_atom_site_fract_x
_atom_site_fract_y
_atom_site_fract_z
_atom_site_U_iso_or_equiv
_atom_site_adp_type
_atom_site_occupancy
_atom_site_symmetry_multiplicity
_atom_site_calc_flag
_atom_site_refinement_flags
N1 N 0.34012(17) 0.5650(3) 0.59135(16) 0.0230(5) Uani 1 1 d .
N2 N 0.34145(19) 0.3671(3) 0.67829(18) 0.0282(6) Uani 1 1 d .
N3 N 0.34492(18) 0.3274(3) 0.53851(18) 0.0267(6) Uani 1 1 d .
N4 N 0.17546(17) 0.4752(3) 0.54905(17) 0.0246(5) Uani 1 1 d .
N5 N 0.07547(18) 0.2992(3) 0.56634(18) 0.0285(6) Uani 1 1 d .
N6 N 0.10631(18) 0.3512(3) 0.43318(18) 0.0269(6) Uani 1 1 d .
N7 N 0.31589(17) 0.9285(3) 0.38225(16) 0.0233(5) Uani 1 1 d .
N8 N 0.14117(17) 0.8632(3) 0.35097(17) 0.0237(5) Uani 1 1 d .
C1 C 0.2944(2) 0.6309(3) 0.52608(19) 0.0219(6) Uani 1 1 d .
C2 C 0.3278(2) 0.7458(3) 0.48545(19) 0.0234(6) Uani 1 1 d .
H2 H 0.3839 0.7716 0.4985 0.028 Uiso 1 1 calc R
C3 C 0.27931(19) 0.8252(3) 0.42459(18) 0.0212(6) Uani 1 1 d .
C4 C 0.2673(2) 0.9982(3) 0.32227(19) 0.0229(6) Uani 1 1 d .
C5 C 0.3053(2) 1.1013(4) 0.2721(2) 0.0272(7) Uani 1 1 d .
H5 H 0.3621 1.1246 0.2825 0.033 Uiso 1 1 calc R
C6 C 0.2581(2) 1.1662(4) 0.2086(2) 0.0275(7) Uani 1 1 d .
H6 H 0.2836 1.2312 0.1749 0.033 Uiso 1 1 calc R
C7 C 0.1712(2) 1.1354(4) 0.1937(2) 0.0278(7) Uani 1 1 d .
H7 H 0.1399 1.1810 0.1506 0.033 Uiso 1 1 calc R
C8 C 0.1324(2) 1.0392(4) 0.2419(2) 0.0263(6) Uani 1 1 d .
H8 H 0.0748 1.0220 0.2321 0.032 Uiso 1 1 calc R
C9 C 0.1795(2) 0.9654(3) 0.30707(19) 0.0222(6) Uani 1 1 d .
C10 C 0.1904(2) 0.7915(3) 0.40774(18) 0.0219(6) Uani 1 1 d .
C11 C 0.1562(2) 0.6745(4) 0.4506(2) 0.0243(6) Uani 1 1 d .
H11 H 0.0990 0.6535 0.4412 0.029 Uiso 1 1 calc R
C12 C 0.2054(2) 0.5911(3) 0.50562(19) 0.0223(6) Uani 1 1 d .
C13 C 0.3399(2) 0.4226(3) 0.60116(19) 0.0228(6) Uani 1 1 d .
C14 C 0.3115(3) 0.4561(4) 0.7431(2) 0.0378(9) Uani 1 1 d .
H14B H 0.3560 0.5190 0.7647 0.057 Uiso 1 1 calc R
H14A H 0.2942 0.3946 0.7859 0.057 Uiso 1 1 calc R
H14C H 0.2644 0.5134 0.7213 0.057 Uiso 1 1 calc R
C15 C 0.3906(3) 0.2391(5) 0.7041(3) 0.0527(13) Uani 1 1 d .
H15A H 0.4234 0.2085 0.6606 0.079 Uiso 1 1 calc R
H15B H 0.3532 0.1622 0.7171 0.079 Uiso 1 1 calc R
H15C H 0.4277 0.2622 0.7516 0.079 Uiso 1 1 calc R
C16 C 0.3955(2) 0.3592(4) 0.4708(2) 0.0328(8) Uani 1 1 d .
H16B H 0.4380 0.2857 0.4679 0.049 Uiso 1 1 calc R
H16A H 0.4221 0.4522 0.4793 0.049 Uiso 1 1 calc R
H16C H 0.3599 0.3605 0.4205 0.049 Uiso 1 1 calc R
C17 C 0.3085(3) 0.1817(4) 0.5400(3) 0.0360(8) Uani 1 1 d .
H17A H 0.2827 0.1580 0.4865 0.054 Uiso 1 1 calc R
H17B H 0.2667 0.1788 0.5790 0.054 Uiso 1 1 calc R
H17C H 0.3522 0.1126 0.5554 0.054 Uiso 1 1 calc R
C18 C 0.1209(2) 0.3812(3) 0.5157(2) 0.0237(6) Uani 1 1 d .
C19 C 0.0845(3) 0.3324(4) 0.6546(2) 0.0353(8) Uani 1 1 d .
H19A H 0.0373 0.2929 0.6800 0.053 Uiso 1 1 calc R
H19B H 0.0861 0.4357 0.6622 0.053 Uiso 1 1 calc R
H19C H 0.1358 0.2902 0.6789 0.053 Uiso 1 1 calc R
C20 C 0.0637(3) 0.1433(4) 0.5505(3) 0.0372(8) Uani 1 1 d .
H20A H 0.0690 0.1238 0.4936 0.056 Uiso 1 1 calc R
H20B H 0.0087 0.1144 0.5644 0.056 Uiso 1 1 calc R
H20C H 0.1059 0.0895 0.5833 0.056 Uiso 1 1 calc R
C21 C 0.1699(2) 0.3735(4) 0.3763(2) 0.0319(7) Uani 1 1 d .
H21A H 0.1721 0.2900 0.3414 0.048 Uiso 1 1 calc R
H21B H 0.2238 0.3874 0.4062 0.048 Uiso 1 1 calc R
H21C H 0.1558 0.4578 0.3435 0.048 Uiso 1 1 calc R
C22 C 0.0241(2) 0.3101(5) 0.3952(2) 0.0361(8) Uani 1 1 d .
H22B H 0.0094 0.3722 0.3492 0.054 Uiso 1 1 calc R
H22A H -0.0172 0.3196 0.4343 0.054 Uiso 1 1 calc R
H22C H 0.0259 0.2111 0.3770 0.054 Uiso 1 1 calc R
O1 O 0.47494(18) 0.7433(3) 0.66827(18) 0.0392(7) Uani 1 1 d D
H1B H 0.466(3) 0.822(3) 0.643(3) 0.059 Uiso 1 1 d D
H1A H 0.434(2) 0.685(4) 0.651(3) 0.059 Uiso 1 1 d D
O2 O 0.49295(16) 0.9973(3) 0.41511(16) 0.0326(6) Uani 1 1 d D
H2B H 0.4408(14) 0.978(5) 0.413(3) 0.049 Uiso 1 1 d D
H2A H 0.502(3) 1.080(3) 0.400(3) 0.049 Uiso 1 1 d D

loop_
_atom_site_aniso_label
_atom_site_aniso_U_11
_atom_site_aniso_U_22
_atom_site_aniso_U_33
_atom_site_aniso_U_23
_atom_site_aniso_U_13
_atom_site_aniso_U_12
N1 0.0258(13) 0.0214(12) 0.0217(12) 0.0020(10) 0.0004(10) -0.0028(10)
N2 0.0346(15) 0.0247(13) 0.0257(13) 0.0038(11) 0.0051(11) 0.0042(11)
N3 0.0296(14) 0.0228(13) 0.0284(14) -0.0038(11) 0.0065(11) 0.0005(11)
N4 0.0244(13) 0.0235(13) 0.0263(13) 0.0039(10) 0.0043(10) -0.0034(10)
N5 0.0282(14) 0.0262(14) 0.0316(14) 0.0053(12) 0.0052(11) -0.0043(11)
N6 0.0254(13) 0.0284(14) 0.0272(13) -0.0014(11) 0.0033(11) -0.0050(11)
N7 0.0237(12) 0.0237(13) 0.0225(12) 0.0031(10) 0.0022(10) -0.0035(10)
N8 0.0231(12) 0.0243(13) 0.0238(12) 0.0007(10) 0.0024(10) -0.0016(10)
C1 0.0247(14) 0.0202(13) 0.0210(13) -0.0012(11) 0.0024(11) -0.0011(11)
C2 0.0231(14) 0.0235(14) 0.0231(14) 0.0021(11) -0.0001(11) -0.0035(11)
C3 0.0232(14) 0.0196(13) 0.0212(13) -0.0014(11) 0.0039(11) -0.0025(11)
C4 0.0238(14) 0.0216(14) 0.0234(14) 0.0005(11) 0.0019(11) -0.0002(11)
C5 0.0257(15) 0.0273(16) 0.0286(16) 0.0024(13) 0.0030(12) -0.0045(12)
C6 0.0329(17) 0.0240(15) 0.0258(15) 0.0042(12) 0.0041(13) -0.0025(13)
C7 0.0321(17) 0.0263(16) 0.0247(15) 0.0029(12) 0.0003(12) 0.0021(13)
C8 0.0242(15) 0.0281(16) 0.0261(15) 0.0022(13) -0.0003(12) 0.0002(12)
C9 0.0237(14) 0.0218(14) 0.0215(13) 0.0007(11) 0.0035(11) -0.0017(11)
C10 0.0239(14) 0.0224(14) 0.0195(13) -0.0011(11) 0.0030(11) -0.0008(11)
C11 0.0225(14) 0.0244(15) 0.0260(15) 0.0015(12) 0.0022(11) -0.0023(12)
C12 0.0239(14) 0.0211(14) 0.0221(14) -0.0016(11) 0.0031(11) -0.0018(11)
C13 0.0234(14) 0.0234(14) 0.0218(14) -0.0002(11) 0.0037(11) -0.0006(11)
C14 0.053(2) 0.0352(19) 0.0267(17) 0.0022(15) 0.0109(16) 0.0045(17)
C15 0.069(3) 0.051(3) 0.040(2) 0.016(2) 0.011(2) 0.031(2)
C16 0.0288(17) 0.043(2) 0.0280(16) -0.0037(15) 0.0087(13) 0.0032(15)
C17 0.0382(19) 0.0242(16) 0.046(2) -0.0062(15) 0.0068(16) 0.0028(14)
C18 0.0222(14) 0.0221(14) 0.0271(15) 0.0031(12) 0.0037(11) 0.0013(11)
C19 0.040(2) 0.0359(19) 0.0305(17) 0.0076(15) 0.0081(15) -0.0036(16)
C20 0.039(2) 0.0259(17) 0.047(2) 0.0067(16) 0.0064(17) -0.0063(15)
C21 0.0338(17) 0.0307(17) 0.0326(17) -0.0054(14) 0.0105(14) -0.0052(14)
C22 0.0299(17) 0.040(2) 0.0380(19) -0.0047(16) -0.0021(15) -0.0038(15)
O1 0.0379(15) 0.0421(16) 0.0367(15) -0.0015(12) -0.0020(11) -0.0128(13)
O2 0.0245(12) 0.0383(14) 0.0349(14) 0.0053(11) 0.0014(10) -0.0034(11)

loop_
_atom_type_symbol
_atom_type_description
_atom_type_scat_dispersion_real
_atom_type_scat_dispersion_imag
_atom_type_scat_source
C C 0.0033 0.0016 'International Tables Vol C Tables 4.2.6.8 and 6.1.1.4'
H H 0.0000 0.0000 'International Tables Vol C Tables 4.2.6.8 and 6.1.1.4'
N N 0.0061 0.0033 'International Tables Vol C Tables 4.2.6.8 and 6.1.1.4'
O O 0.0106 0.0060 'International Tables Vol C Tables 4.2.6.8 and 6.1.1.4'

loop_
_geom_angle_atom_site_label_1
_geom_angle_atom_site_label_2
_geom_angle_atom_site_label_3
_geom_angle
C13 N1 C1 121.6(3)
C13 N2 C14 119.0(3)
C13 N2 C15 122.7(3)
C14 N2 C15 116.4(3)
C13 N3 C16 121.2(3)
C13 N3 C17 122.1(3)
C16 N3 C17 116.3(3)
C18 N4 C12 122.5(3)
C18 N5 C20 119.8(3)
C18 N5 C19 117.8(3)
C20 N5 C19 112.1(3)
C18 N6 C21 122.3(3)
C18 N6 C22 122.9(3)
C21 N6 C22 114.5(3)
C3 N7 C4 117.7(3)
C10 N8 C9 116.6(3)
C2 C1 N1 120.7(3)
C2 C1 C12 118.9(3)
N1 C1 C12 120.0(3)
C1 C2 C3 121.8(3)
C1 C2 H2 119.1
C3 C2 H2 119.1
N7 C3 C2 119.9(3)
N7 C3 C10 120.8(3)
C2 C3 C10 119.3(3)
N7 C4 C5 119.3(3)
N7 C4 C9 120.9(3)
C5 C4 C9 119.7(3)
C6 C5 C4 119.9(3)
C6 C5 H5 120.0
C4 C5 H5 120.0
C5 C6 C7 120.6(3)
C5 C6 H6 119.7
C7 C6 H6 119.7
C8 C7 C6 120.8(3)
C8 C7 H7 119.6
C6 C7 H7 119.6
C7 C8 C9 120.6(3)
C7 C8 H8 119.7
C9 C8 H8 119.7
N8 C9 C8 119.8(3)
N8 C9 C4 121.9(3)
C8 C9 C4 118.2(3)
N8 C10 C11 119.5(3)
N8 C10 C3 122.0(3)
C11 C10 C3 118.4(3)
C12 C11 C10 121.8(3)
C12 C11 H11 119.1
C10 C11 H11 119.1
C11 C12 N4 124.3(3)
C11 C12 C1 119.5(3)
N4 C12 C1 116.0(3)
N1 C13 N3 123.2(3)
N1 C13 N2 119.0(3)
N3 C13 N2 117.5(3)
N2 C14 H14B 109.5
N2 C14 H14A 109.5
H14B C14 H14A 109.5
N2 C14 H14C 109.5
H14B C14 H14C 109.5
H14A C14 H14C 109.5
N2 C15 H15A 109.5
N2 C15 H15B 109.5
H15A C15 H15B 109.5
N2 C15 H15C 109.5
H15A C15 H15C 109.5
H15B C15 H15C 109.5
N3 C16 H16B 109.5
N3 C16 H16A 109.5
H16B C16 H16A 109.5
N3 C16 H16C 109.5
H16B C16 H16C 109.5
H16A C16 H16C 109.5
N3 C17 H17A 109.5
N3 C17 H17B 109.5
H17A C17 H17B 109.5
N3 C17 H17C 109.5
H17A C17 H17C 109.5
H17B C17 H17C 109.5
N4 C18 N5 118.3(3)
N4 C18 N6 126.2(3)
N5 C18 N6 115.4(3)
N5 C19 H19A 109.5
N5 C19 H19B 109.5
H19A C19 H19B 109.5
N5 C19 H19C 109.5
H19A C19 H19C 109.5
H19B C19 H19C 109.5
N5 C20 H20A 109.5
N5 C20 H20B 109.5
H20A C20 H20B 109.5
N5 C20 H20C 109.5
H20A C20 H20C 109.5
H20B C20 H20C 109.5
N6 C21 H21A 109.5
N6 C21 H21B 109.5
H21A C21 H21B 109.5
N6 C21 H21C 109.5
H21A C21 H21C 109.5
H21B C21 H21C 109.5
N6 C22 H22B 109.5
N6 C22 H22A 109.5
H22B C22 H22A 109.5
N6 C22 H22C 109.5
H22B C22 H22C 109.5
H22A C22 H22C 109.5
H1B O1 H1A 106(4)
H2B O2 H2A 113(4)

loop_
_geom_bond_atom_site_label_1
_geom_bond_atom_site_label_2
_geom_bond_distance
N1 C13 1.321(4)
N1 C1 1.382(4)
N2 C13 1.361(4)
N2 C14 1.452(5)
N2 C15 1.458(5)
N3 C13 1.357(4)
N3 C16 1.454(4)
N3 C17 1.463(5)
N4 C18 1.312(4)
N4 C12 1.389(4)
N5 C18 1.372(4)
N5 C20 1.469(5)
N5 C19 1.472(5)
N6 C18 1.379(4)
N6 C21 1.446(4)
N6 C22 1.449(4)
N7 C3 1.339(4)
N7 C4 1.359(4)
N8 C10 1.338(4)
N8 C9 1.359(4)
C1 C2 1.380(4)
C1 C12 1.473(4)
C2 C3 1.412(4)
C2 H2 0.9300
C3 C10 1.452(4)
C4 C5 1.423(4)
C4 C9 1.430(4)
C5 C6 1.367(5)
C5 H5 0.9300
C6 C7 1.412(5)
C6 H6 0.9300
C7 C8 1.367(5)
C7 H7 0.9300
C8 C9 1.423(4)
C8 H8 0.9300
C10 C11 1.419(4)
C11 C12 1.377(4)
C11 H11 0.9300
C14 H14B 0.9600
C14 H14A 0.9600
C14 H14C 0.9600
C15 H15A 0.9600
C15 H15B 0.9600
C15 H15C 0.9600
C16 H16B 0.9600
C16 H16A 0.9600
C16 H16C 0.9600
C17 H17A 0.9600
C17 H17B 0.9600
C17 H17C 0.9600
C19 H19A 0.9600
C19 H19B 0.9600
C19 H19C 0.9600
C20 H20A 0.9600
C20 H20B 0.9600
C20 H20C 0.9600
C21 H21A 0.9600
C21 H21B 0.9600
C21 H21C 0.9600
C22 H22B 0.9600
C22 H22A 0.9600
C22 H22C 0.9600
O1 H1B 0.841(19)
O1 H1A 0.865(19)
O2 H2B 0.846(19)
O2 H2A 0.825(19)

loop_
_geom_torsion_atom_site_label_1
_geom_torsion_atom_site_label_2
_geom_torsion_atom_site_label_3
_geom_torsion_atom_site_label_4
_geom_torsion
C13 N1 C1 C2 -139.5(3)
C13 N1 C1 C12 48.1(4)
N1 C1 C2 C3 -173.0(3)
C12 C1 C2 C3 -0.4(5)
C4 N7 C3 C2 177.6(3)
C4 N7 C3 C10 -1.2(4)
C1 C2 C3 N7 -174.9(3)
C1 C2 C3 C10 4.0(5)
C3 N7 C4 C5 -175.6(3)
C3 N7 C4 C9 2.1(5)
N7 C4 C5 C6 176.3(3)
C9 C4 C5 C6 -1.4(5)
C4 C5 C6 C7 2.0(5)
C5 C6 C7 C8 -0.5(5)
C6 C7 C8 C9 -1.6(5)
C10 N8 C9 C8 175.8(3)
C10 N8 C9 C4 -1.9(4)
C7 C8 C9 N8 -175.7(3)
C7 C8 C9 C4 2.1(5)
N7 C4 C9 N8 -0.6(5)
C5 C4 C9 N8 177.1(3)
N7 C4 C9 C8 -178.3(3)
C5 C4 C9 C8 -0.7(5)
C9 N8 C10 C11 -174.3(3)
C9 N8 C10 C3 2.8(4)
N7 C3 C10 N8 -1.3(5)
C2 C3 C10 N8 179.9(3)
N7 C3 C10 C11 175.8(3)
C2 C3 C10 C11 -3.0(4)
N8 C10 C11 C12 175.6(3)
C3 C10 C11 C12 -1.6(5)
C10 C11 C12 N4 -179.8(3)
C10 C11 C12 C1 5.1(5)
C18 N4 C12 C11 40.9(5)
C18 N4 C12 C1 -143.9(3)
C2 C1 C12 C11 -4.2(5)
N1 C1 C12 C11 168.4(3)
C2 C1 C12 N4 -179.6(3)
N1 C1 C12 N4 -7.0(4)
C1 N1 C13 N3 42.2(5)
C1 N1 C13 N2 -143.1(3)
C16 N3 C13 N1 35.3(5)
C17 N3 C13 N1 -152.1(3)
C16 N3 C13 N2 -139.5(3)
C17 N3 C13 N2 33.1(5)
C14 N2 C13 N1 23.3(5)
C15 N2 C13 N1 -140.7(4)
C14 N2 C13 N3 -161.7(3)
C15 N2 C13 N3 34.3(5)
C12 N4 C18 N5 -160.2(3)
C12 N4 C18 N6 22.6(5)
C20 N5 C18 N4 -136.3(3)
C19 N5 C18 N4 6.2(5)
C20 N5 C18 N6 41.2(4)
C19 N5 C18 N6 -176.3(3)
C21 N6 C18 N4 25.8(5)
C22 N6 C18 N4 -147.5(4)
C21 N6 C18 N5 -151.5(3)
C22 N6 C18 N5 35.3(5)
